data_4118564
loop_
_publ_author_name
'Saskia Stegmaier'
'Markus Waibel'
'Alexander Henze'
'Laura-Alice Jantke'
'Antti J. Karttunen'
'Thomas F. F\"assler'

_publ_contact_author_address
;Department Chemie
Technische Universit\"at M\"unchen
Lichtenbergstr. 4
85747 Garching
Germany
;
_publ_contact_author_email thomas.faessler@lrz.tu-muenchen.de
_publ_contact_author_fax '+49 89 28913186'
_publ_contact_author_name 'Prof. Dr. Thomas F. F\"assler'
_publ_contact_author_phone '+49 89 28913134'
_publ_section_title
;
 Soluble Zintl Phases A14ZnGe16 (A= K, Rb) Featuring
 [(\h3-Ge4)Zn(\h2-Ge4)]6- and [Ge4]4- Clusters and the Isolation of
 [(MesCu)2(\h3,\h3-Ge4)]4-: The Missing Link in the Solution Chemistry of
 Tetrahedral Group 14 Element Zintl Clusters
;
_journal_name_full 'Journal of the American Chemical Society'
_journal_page_first 14450
_journal_page_last 14460
_journal_paper_doi 10.1021/ja304251t
_journal_volume 134
_journal_year 2012
_chemical_formula_sum 'Ge16 Rb14 Zn'
_chemical_formula_weight 2423.39
_space_group_IT_number 31
_symmetry_cell_setting orthorhombic
_symmetry_Int_Tables_number 31
_symmetry_space_group_name_Hall 'P 2ac -2'
_symmetry_space_group_name_H-M 'P m n 21'
_atom_sites_solution_primary direct
_atom_sites_solution_secondary difmap
_audit_creation_method 'manual editing of SHELXL-97 cif-file'
_cell_angle_alpha 90.00
_cell_angle_beta 90.00
_cell_angle_gamma 90.00
_cell_formula_units_Z 2
_cell_length_a 20.8718(6)
_cell_length_b 7.2103(2)
_cell_length_c 14.4434(4)
_cell_measurement_temperature 150
_cell_volume 2173.62(11)
_computing_cell_refinement 'Bruker SAINT'
_computing_data_collection 'Bruker APEX2'
_computing_data_reduction 'Bruker SAINT A'
_computing_structure_refinement 'SHELXL-97 (Sheldrick, 1997)'
_computing_structure_solution 'SHELXS-97 (Sheldrick, 1990)'
_diffrn_ambient_temperature 150
_diffrn_measured_fraction_theta_full 1.000
_diffrn_measured_fraction_theta_max 1.000
_diffrn_measurement_device_type 'Bruker APEX-II CCD'
_diffrn_measurement_method '\f and \w scans'
_diffrn_radiation_monochromator graphite
_diffrn_radiation_probe x-ray
_diffrn_radiation_type MoK\a
_diffrn_radiation_wavelength 0.71073
_diffrn_reflns_av_R_equivalents 0.0133
_diffrn_reflns_av_sigmaI/netI 0.0167
_diffrn_reflns_limit_h_max 26
_diffrn_reflns_limit_h_min -27
_diffrn_reflns_limit_k_max 6
_diffrn_reflns_limit_k_min -9
_diffrn_reflns_limit_l_max 18
_diffrn_reflns_limit_l_min -19
_diffrn_reflns_number 14603
_diffrn_reflns_theta_full 28.28
_diffrn_reflns_theta_max 28.28
_diffrn_reflns_theta_min 1.71
_diffrn_source 'rotating anode'
_diffrn_source_type 'BRUKER NONIUS FR591'
_exptl_absorpt_coefficient_mu 26.991
_exptl_absorpt_correction_type multi-scan
_exptl_absorpt_process_details 'Bruker 2007, APEX2, SADABS and SAINT, Bruker AXSInc., Madison, Wisconsin (USA)'
_exptl_crystal_colour 'lustrous black'
_exptl_crystal_density_diffrn 3.703
_exptl_crystal_description block-shaped
_exptl_crystal_F_000 2120
_exptl_crystal_size_max 0.10
_exptl_crystal_size_mid 0.06
_exptl_crystal_size_min 0.04
_refine_diff_density_max 1.134
_refine_diff_density_min -0.995
_refine_diff_density_rms 0.076
_refine_ls_abs_structure_details 'Flack H D (1983), Acta Cryst. A39, 876-881'
_refine_ls_abs_structure_Flack 0.636(4)
_refine_ls_extinction_method none
_refine_ls_goodness_of_fit_ref 1.031
_refine_ls_matrix_type full
_refine_ls_number_parameters 152
_refine_ls_number_reflns 5532
_refine_ls_number_restraints 1
_refine_ls_restrained_S_all 1.031
_refine_ls_R_factor_all 0.0130
_refine_ls_R_factor_gt 0.0119
_refine_ls_shift/su_max 0.001
_refine_ls_shift/su_mean 0.000
_refine_ls_structure_factor_coef Fsqd
_refine_ls_weighting_details 'calc w=1/[\s^2^(Fo^2^)+(0.0074P)^2^+0.8748P] where P=(Fo^2^+2Fc^2^)/3'
_refine_ls_weighting_scheme calc
_refine_ls_wR_factor_gt 0.0227
_refine_ls_wR_factor_ref 0.0229
_reflns_number_gt 5383
_reflns_number_total 5532
_reflns_threshold_expression >2sigma(I)
_cod_data_source_file ja304251t_si_003.cif
_cod_data_source_block Rb14ZnGe16
_cod_original_cell_volume 2173.61(11)
_cod_database_code 4118564

loop_
_symmetry_equiv_pos_as_xyz
'x, y, z'
'-x+1/2, -y, z+1/2'
'x+1/2, -y, z+1/2'
'-x, y, z'

loop_
_atom_site_label
_atom_site_type_symbol
_atom_site_fract_x
_atom_site_fract_y
_atom_site_fract_z
_atom_site_U_iso_or_equiv
_atom_site_adp_type
_atom_site_occupancy
_atom_site_symmetry_multiplicity
_atom_site_calc_flag
_atom_site_refinement_flags
Ge1 Ge 0.0000 0.05431(5) 0.66990(3) 0.01411(7) Uani 1 2 d S
Ge2 Ge 0.0000 0.24486(5) 0.52700(3) 0.01597(7) Uani 1 2 d S
Ge3 Ge 0.436428(12) 0.07395(4) 0.035315(19) 0.01810(6) Uani 1 1 d .
Zn1 Zn 0.0000 0.02659(5) 0.38504(3) 0.01348(8) Uani 1 2 d S
Ge4 Ge 0.0000 0.22178(5) 0.22865(3) 0.01447(7) Uani 1 2 d S
Ge5 Ge 0.0000 0.84404(5) 0.22779(3) 0.01454(7) Uani 1 2 d S
Ge6 Ge 0.062320(13) 0.03359(4) 0.109289(19) 0.02023(6) Uani 1 1 d .
Ge7 Ge 0.359286(11) 0.51547(3) 0.37337(2) 0.01598(5) Uani 1 1 d .
Ge8 Ge 0.259019(13) 0.35460(4) 0.438255(18) 0.01646(5) Uani 1 1 d .
Ge9 Ge 0.248912(13) 0.64176(4) 0.33261(2) 0.01929(6) Uani 1 1 d .
Ge10 Ge 0.284963(13) 0.33265(4) 0.265393(18) 0.01806(6) Uani 1 1 d .
Rb1 Rb 0.090305(11) 0.53700(3) 0.389438(18) 0.01939(5) Uani 1 1 d .
Rb2 Rb 0.144473(12) 0.56623(4) 0.134848(18) 0.02152(5) Uani 1 1 d .
Rb3 Rb 0.154843(13) 0.30249(5) 0.63557(2) 0.04098(8) Uani 1 1 d .
Rb4 Rb 0.157851(11) 0.04425(3) 0.315272(18) 0.01728(5) Uani 1 1 d .
Rb5 Rb 0.248170(14) 0.14521(4) 0.04448(2) 0.03002(7) Uani 1 1 d .
Rb6 Rb 0.387211(12) 0.01368(3) 0.367786(19) 0.02171(5) Uani 1 1 d .
Rb7 Rb 0.0000 0.46651(7) 0.00466(3) 0.03393(10) Uani 1 2 d S
Rb8 Rb 0.0000 0.58060(5) 0.71393(3) 0.02990(9) Uani 1 2 d S

loop_
_atom_site_aniso_label
_atom_site_aniso_U_11
_atom_site_aniso_U_22
_atom_site_aniso_U_33
_atom_site_aniso_U_23
_atom_site_aniso_U_13
_atom_site_aniso_U_12
Ge1 0.01771(18) 0.01457(17) 0.01005(17) 0.00062(13) 0.000 0.000
Ge2 0.02518(19) 0.01014(17) 0.01258(18) 0.00054(13) 0.000 0.000
Ge3 0.01652(13) 0.02348(13) 0.01429(13) 0.00184(11) 0.00067(11) 0.00857(11)
Zn1 0.01388(18) 0.01684(19) 0.00972(19) -0.00010(15) 0.000 0.000
Ge4 0.01771(18) 0.01287(17) 0.01284(18) 0.00122(14) 0.000 0.000
Ge5 0.01876(18) 0.01301(18) 0.01184(17) 0.00047(13) 0.000 0.000
Ge6 0.01822(13) 0.02703(14) 0.01543(14) 0.00366(11) 0.00606(11) 0.00357(11)
Ge7 0.01121(11) 0.01862(12) 0.01812(13) 0.00225(10) -0.00270(11) -0.00277(9)
Ge8 0.01777(12) 0.01964(14) 0.01196(13) 0.00166(10) 0.00114(11) -0.00506(10)
Ge9 0.01639(13) 0.01942(14) 0.02207(15) 0.00241(11) 0.00029(11) 0.00602(10)
Ge10 0.02414(14) 0.01814(13) 0.01191(12) -0.00275(10) -0.00042(11) -0.00401(11)
Rb1 0.01829(11) 0.01733(11) 0.02256(13) 0.00255(10) 0.00292(10) -0.00127(9)
Rb2 0.01877(12) 0.03000(13) 0.01580(12) -0.00134(10) 0.00029(10) -0.00005(10)
Rb3 0.02512(14) 0.0758(2) 0.02206(14) -0.02100(15) 0.00617(12) -0.02565(14)
Rb4 0.01350(11) 0.01554(11) 0.02281(13) 0.00073(9) -0.00224(10) -0.00048(8)
Rb5 0.04352(18) 0.02733(14) 0.01920(13) -0.00405(11) 0.00327(12) -0.00344(12)
Rb6 0.02488(12) 0.01530(11) 0.02496(14) 0.00060(9) 0.00408(11) 0.00112(9)
Rb7 0.01311(17) 0.0618(3) 0.0269(2) 0.02043(19) 0.000 0.000
Rb8 0.0561(3) 0.01445(17) 0.01915(19) -0.00108(14) 0.000 0.000

loop_
_atom_type_symbol
_atom_type_description
_atom_type_scat_dispersion_real
_atom_type_scat_dispersion_imag
_atom_type_scat_source
Zn Zn 0.2839 1.4301 'International Tables Vol C Tables 4.2.6.8 and 6.1.1.4'
Ge Ge 0.1547 1.8001 'International Tables Vol C Tables 4.2.6.8 and 6.1.1.4'
Rb Rb -0.9393 2.9676 'International Tables Vol C Tables 4.2.6.8 and 6.1.1.4'

loop_
_geom_angle_atom_site_label_1
_geom_angle_atom_site_label_2
_geom_angle_atom_site_label_3
_geom_angle
_geom_angle_site_symmetry_1
_geom_angle_site_symmetry_3
Ge2 Ge1 Ge3 64.074(12) . 3_455
Ge2 Ge1 Ge3 64.074(12) . 2
Ge3 Ge1 Ge3 63.298(15) 3_455 2
Ge2 Ge1 Rb8 134.201(17) . 1_545
Ge3 Ge1 Rb8 77.360(12) 3_455 1_545
Ge3 Ge1 Rb8 77.360(12) 2 1_545
Ge2 Ge1 Rb3 67.866(9) . .
Ge3 Ge1 Rb3 121.890(14) 3_455 .
Ge3 Ge1 Rb3 67.565(9) 2 .
Rb8 Ge1 Rb3 119.758(8) 1_545 .
Ge2 Ge1 Rb3 67.866(9) . 4
Ge3 Ge1 Rb3 67.565(9) 3_455 4
Ge3 Ge1 Rb3 121.890(14) 2 4
Rb8 Ge1 Rb3 119.757(8) 1_545 4
Rb3 Ge1 Rb3 120.241(16) . 4
Ge2 Ge1 Rb6 135.210(8) . 2
Ge3 Ge1 Rb6 150.568(14) 3_455 2
Ge3 Ge1 Rb6 102.094(9) 2 2
Rb8 Ge1 Rb6 74.390(9) 1_545 2
Rb3 Ge1 Rb6 67.562(8) . 2
Rb3 Ge1 Rb6 135.340(12) 4 2
Ge2 Ge1 Rb6 135.210(8) . 3_455
Ge3 Ge1 Rb6 102.094(9) 3_455 3_455
Ge3 Ge1 Rb6 150.568(14) 2 3_455
Rb8 Ge1 Rb6 74.390(9) 1_545 3_455
Rb3 Ge1 Rb6 135.340(12) . 3_455
Rb3 Ge1 Rb6 67.561(8) 4 3_455
Rb6 Ge1 Rb6 78.140(11) 2 3_455
Ge2 Ge1 Rb8 65.862(12) . .
Ge3 Ge1 Rb8 119.194(13) 3_455 .
Ge3 Ge1 Rb8 119.194(13) 2 .
Rb8 Ge1 Rb8 159.938(16) 1_545 .
Rb3 Ge1 Rb8 63.160(8) . .
Rb3 Ge1 Rb8 63.160(8) 4 .
Rb6 Ge1 Rb8 90.169(9) 2 .
Rb6 Ge1 Rb8 90.169(9) 3_455 .
Ge1 Ge2 Zn1 108.839(17) . .
Ge1 Ge2 Ge3 58.863(11) . 3_455
Zn1 Ge2 Ge3 60.597(12) . 3_455
Ge1 Ge2 Ge3 58.863(11) . 2
Zn1 Ge2 Ge3 60.597(12) . 2
Ge3 Ge2 Ge3 59.918(14) 3_455 2
Ge1 Ge2 Rb1 144.742(8) . 4
Zn1 Ge2 Rb1 85.125(12) . 4
Ge3 Ge2 Rb1 106.324(9) 3_455 4
Ge3 Ge2 Rb1 145.679(15) 2 4
Ge1 Ge2 Rb1 144.741(8) . .
Zn1 Ge2 Rb1 85.126(12) . .
Ge3 Ge2 Rb1 145.680(15) 3_455 .
Ge3 Ge2 Rb1 106.323(9) 2 .
Rb1 Ge2 Rb1 66.120(10) 4 .
Ge1 Ge2 Rb3 72.706(9) . .
Zn1 Ge2 Rb3 114.452(7) . .
Ge3 Ge2 Rb3 121.744(13) 3_455 .
Ge3 Ge2 Rb3 68.500(9) 2 .
Rb1 Ge2 Rb3 131.825(12) 4 .
Rb1 Ge2 Rb3 72.047(8) . .
Ge1 Ge2 Rb3 72.706(9) . 4
Zn1 Ge2 Rb3 114.452(8) . 4
Ge3 Ge2 Rb3 68.500(9) 3_455 4
Ge3 Ge2 Rb3 121.744(13) 2 4
Rb1 Ge2 Rb3 72.047(8) 4 4
Rb1 Ge2 Rb3 131.826(12) . 4
Rb3 Ge2 Rb3 126.694(14) . 4
Ge1 Ge2 Rb8 75.533(14) . .
Zn1 Ge2 Rb8 175.628(17) . .
Ge3 Ge2 Rb8 122.952(13) 3_455 .
Ge3 Ge2 Rb8 122.952(13) 2 .
Rb1 Ge2 Rb8 91.213(10) 4 .
Rb1 Ge2 Rb8 91.213(10) . .
Rb3 Ge2 Rb8 66.450(7) . .
Rb3 Ge2 Rb8 66.450(8) 4 .
Ge1 Ge3 Zn1 105.504(12) 2_554 2_554
Ge1 Ge3 Ge3 58.349(7) 2_554 4_655
Zn1 Ge3 Ge3 59.894(7) 2_554 4_655
Ge1 Ge3 Ge2 57.062(12) 2_554 2_554
Zn1 Ge3 Ge2 58.352(12) 2_554 2_554
Ge3 Ge3 Ge2 60.039(7) 4_655 2_554
Ge1 Ge3 Rb1 145.805(13) 2_554 2_564
Zn1 Ge3 Rb1 78.960(11) 2_554 2_564
Ge3 Ge3 Rb1 99.036(6) 4_655 2_564
Ge2 Ge3 Rb1 137.292(13) 2_554 2_564
Ge1 Ge3 Rb3 72.201(10) 2_554 2_554
Zn1 Ge3 Rb3 112.761(13) 2_554 2_554
Ge3 Ge3 Rb3 121.768(6) 4_655 2_554
Ge2 Ge3 Rb3 68.409(10) 2_554 2_554
Rb1 Ge3 Rb3 138.330(10) 2_564 2_554
Ge1 Ge3 Rb8 62.451(11) 2_554 2_564
Zn1 Ge3 Rb8 123.923(11) 2_554 2_564
Ge3 Ge3 Rb8 69.694(4) 4_655 2_564
Ge2 Ge3 Rb8 114.884(11) 2_554 2_564
Rb1 Ge3 Rb8 86.577(9) 2_564 2_564
Rb3 Ge3 Rb8 113.662(10) 2_554 2_564
Ge1 Ge3 Rb4 145.613(13) 2_554 2_554
Zn1 Ge3 Rb4 61.076(8) 2_554 2_554
Ge3 Ge3 Rb4 120.882(5) 4_655 2_554
Ge2 Ge3 Rb4 91.521(11) 2_554 2_554
Rb1 Ge3 Rb4 66.625(7) 2_564 2_554
Rb3 Ge3 Rb4 83.960(8) 2_554 2_554
Rb8 Ge3 Rb4 151.910(10) 2_564 2_554
Ge1 Ge3 Rb5 122.803(11) 2_554 .
Zn1 Ge3 Rb5 124.057(11) 2_554 .
Ge3 Ge3 Rb5 172.309(5) 4_655 .
Ge2 Ge3 Rb5 127.484(10) 2_554 .
Rb1 Ge3 Rb5 76.222(7) 2_564 .
Rb3 Ge3 Rb5 64.029(8) 2_554 .
Rb8 Ge3 Rb5 103.707(7) 2_564 .
Rb4 Ge3 Rb5 63.118(7) 2_554 .
Ge2 Zn1 Ge5 172.58(2) . 1_545
Ge2 Zn1 Ge3 61.050(12) . 2
Ge5 Zn1 Ge3 124.927(15) 1_545 2
Ge2 Zn1 Ge3 61.050(12) . 3_455
Ge5 Zn1 Ge3 124.927(15) 1_545 3_455
Ge3 Zn1 Ge3 60.210(15) 2 3_455
Ge2 Zn1 Ge4 110.567(17) . .
Ge5 Zn1 Ge4 62.018(14) 1_545 .
Ge3 Zn1 Ge4 147.284(10) 2 .
Ge3 Zn1 Ge4 147.284(10) 3_455 .
Ge2 Zn1 Rb4 102.086(8) . .
Ge5 Zn1 Rb4 76.445(8) 1_545 .
Ge3 Zn1 Rb4 76.741(7) 2 .
Ge3 Zn1 Rb4 136.827(13) 3_455 .
Ge4 Zn1 Rb4 74.478(8) . .
Ge2 Zn1 Rb4 102.086(8) . 4
Ge5 Zn1 Rb4 76.445(8) 1_545 4
Ge3 Zn1 Rb4 136.827(13) 2 4
Ge3 Zn1 Rb4 76.741(7) 3_455 4
Ge4 Zn1 Rb4 74.477(8) . 4
Rb4 Zn1 Rb4 145.730(15) . 4
Ge2 Zn1 Rb1 121.633(13) . 4_545
Ge5 Zn1 Rb1 64.625(10) 1_545 4_545
Ge3 Zn1 Rb1 88.939(12) 2 4_545
Ge3 Zn1 Rb1 60.597(9) 3_455 4_545
Ge4 Zn1 Rb1 118.677(13) . 4_545
Rb4 Zn1 Rb1 119.159(10) . 4_545
Rb4 Zn1 Rb1 65.618(6) 4 4_545
Ge2 Zn1 Rb1 121.633(13) . 1_545
Ge5 Zn1 Rb1 64.625(10) 1_545 1_545
Ge3 Zn1 Rb1 60.597(9) 2 1_545
Ge3 Zn1 Rb1 88.939(12) 3_455 1_545
Ge4 Zn1 Rb1 118.677(13) . 1_545
Rb4 Zn1 Rb1 65.618(6) . 1_545
Rb4 Zn1 Rb1 119.159(10) 4 1_545
Rb1 Zn1 Rb1 56.189(8) 4_545 1_545
Ge2 Zn1 Rb1 56.355(10) . 4
Ge5 Zn1 Rb1 117.355(13) 1_545 4
Ge3 Zn1 Rb1 117.382(14) 2 4
Ge3 Zn1 Rb1 90.155(10) 3_455 4
Ge4 Zn1 Rb1 62.768(10) . 4
Rb4 Zn1 Rb1 114.027(10) . 4
Rb4 Zn1 Rb1 62.359(7) 4 4
Rb1 Zn1 Rb1 124.756(6) 4_545 4
Rb1 Zn1 Rb1 177.962(12) 1_545 4
Ge2 Zn1 Rb1 56.355(10) . .
Ge5 Zn1 Rb1 117.355(13) 1_545 .
Ge3 Zn1 Rb1 90.154(10) 2 .
Ge3 Zn1 Rb1 117.382(14) 3_455 .
Ge4 Zn1 Rb1 62.769(10) . .
Rb4 Zn1 Rb1 62.358(7) . .
Rb4 Zn1 Rb1 114.027(10) 4 .
Rb1 Zn1 Rb1 177.962(12) 4_545 .
Rb1 Zn1 Rb1 124.756(6) 1_545 .
Rb1 Zn1 Rb1 54.231(8) 4 .
Ge6 Ge4 Ge6 61.325(15) 4 .
Ge6 Ge4 Zn1 107.000(15) 4 .
Ge6 Ge4 Zn1 106.999(15) . .
Ge6 Ge4 Ge5 57.652(11) 4 1_545
Ge6 Ge4 Ge5 57.651(12) . 1_545
Zn1 Ge4 Ge5 58.335(13) . 1_545
Ge6 Ge4 Rb7 70.205(12) 4 .
Ge6 Ge4 Rb7 70.206(12) . .
Zn1 Ge4 Rb7 176.685(17) . .
Ge5 Ge4 Rb7 118.351(16) 1_545 .
Ge6 Ge4 Rb4 119.474(13) 4 .
Ge6 Ge4 Rb4 66.159(8) . .
Zn1 Ge4 Rb4 62.370(6) . .
Ge5 Ge4 Rb4 70.130(7) 1_545 .
Rb7 Ge4 Rb4 117.157(7) . .
Ge6 Ge4 Rb4 66.161(8) 4 4
Ge6 Ge4 Rb4 119.475(13) . 4
Zn1 Ge4 Rb4 62.371(6) . 4
Ge5 Ge4 Rb4 70.130(7) 1_545 4
Rb7 Ge4 Rb4 117.156(7) . 4
Rb4 Ge4 Rb4 122.970(12) . 4
Ge6 Ge4 Rb1 118.941(8) 4 4
Ge6 Ge4 Rb1 174.645(15) . 4
Zn1 Ge4 Rb1 78.184(11) . 4
Ge5 Ge4 Rb1 127.433(12) 1_545 4
Rb7 Ge4 Rb1 104.656(11) . 4
Rb4 Ge4 Rb1 116.176(10) . 4
Rb4 Ge4 Rb1 63.857(6) 4 4
Ge6 Ge4 Rb1 174.644(15) 4 .
Ge6 Ge4 Rb1 118.938(8) . .
Zn1 Ge4 Rb1 78.184(11) . .
Ge5 Ge4 Rb1 127.432(12) 1_545 .
Rb7 Ge4 Rb1 104.656(11) . .
Rb4 Ge4 Rb1 63.857(6) . .
Rb4 Ge4 Rb1 116.176(10) 4 .
Rb1 Ge4 Rb1 60.230(9) 4 .
Ge6 Ge4 Rb2 74.109(9) 4 4
Ge6 Ge4 Rb2 118.036(13) . 4
Zn1 Ge4 Rb2 126.564(8) . 4
Ge5 Ge4 Rb2 126.811(8) 1_545 4
Rb7 Ge4 Rb2 54.882(7) . 4
Rb4 Ge4 Rb2 162.787(10) . 4
Rb4 Ge4 Rb2 70.948(5) 4 4
Rb1 Ge4 Rb2 58.212(6) 4 4
Rb1 Ge4 Rb2 101.832(9) . 4
Ge6 Ge4 Rb2 118.034(13) 4 .
Ge6 Ge4 Rb2 74.108(9) . .
Zn1 Ge4 Rb2 126.564(8) . .
Ge5 Ge4 Rb2 126.811(8) 1_545 .
Rb7 Ge4 Rb2 54.882(7) . .
Rb4 Ge4 Rb2 70.949(5) . .
Rb4 Ge4 Rb2 162.787(10) 4 .
Rb1 Ge4 Rb2 101.832(9) 4 .
Rb1 Ge4 Rb2 58.212(6) . .
Rb2 Ge4 Rb2 93.652(10) 4 .
Ge6 Ge5 Ge6 61.405(15) 4_565 1_565
Ge6 Ge5 Zn1 108.200(15) 4_565 1_565
Ge6 Ge5 Zn1 108.200(15) 1_565 1_565
Ge6 Ge5 Ge4 57.761(11) 4_565 1_565
Ge6 Ge5 Ge4 57.761(11) 1_565 1_565
Zn1 Ge5 Ge4 59.647(14) 1_565 1_565
Ge6 Ge5 Rb1 118.761(8) 4_565 4
Ge6 Ge5 Rb1 175.791(15) 1_565 4
Zn1 Ge5 Rb1 75.875(11) 1_565 4
Ge4 Ge5 Rb1 126.218(12) 1_565 4
Ge6 Ge5 Rb1 175.791(15) 4_565 .
Ge6 Ge5 Rb1 118.760(8) 1_565 .
Zn1 Ge5 Rb1 75.875(11) 1_565 .
Ge4 Ge5 Rb1 126.218(12) 1_565 .
Rb1 Ge5 Rb1 60.724(9) 4 .
Ge6 Ge5 Rb4 117.436(13) 4_565 1_565
Ge6 Ge5 Rb4 65.058(8) 1_565 1_565
Zn1 Ge5 Rb4 61.537(7) 1_565 1_565
Ge4 Ge5 Rb4 67.658(7) 1_565 1_565
Rb1 Ge5 Rb4 117.007(10) 4 1_565
Rb1 Ge5 Rb4 65.196(6) . 1_565
Ge6 Ge5 Rb4 65.058(8) 4_565 4_565
Ge6 Ge5 Rb4 117.436(13) 1_565 4_565
Zn1 Ge5 Rb4 61.537(7) 1_565 4_565
Ge4 Ge5 Rb4 67.658(7) 1_565 4_565
Rb1 Ge5 Rb4 65.197(6) 4 4_565
Rb1 Ge5 Rb4 117.008(11) . 4_565
Rb4 Ge5 Rb4 119.577(12) 1_565 4_565
Ge6 Ge5 Rb2 69.266(9) 4_565 4
Ge6 Ge5 Rb2 116.327(13) 1_565 4
Zn1 Ge5 Rb2 124.122(8) 1_565 4
Ge4 Ge5 Rb2 121.358(8) 1_565 4
Rb1 Ge5 Rb2 60.982(7) 4 4
Rb1 Ge5 Rb2 107.724(10) . 4
Rb4 Ge5 Rb2 170.604(11) 1_565 4
Rb4 Ge5 Rb2 68.701(6) 4_565 4
Ge6 Ge5 Rb2 116.327(13) 4_565 .
Ge6 Ge5 Rb2 69.266(9) 1_565 .
Zn1 Ge5 Rb2 124.122(8) 1_565 .
Ge4 Ge5 Rb2 121.357(8) 1_565 .
Rb1 Ge5 Rb2 107.724(10) 4 .
Rb1 Ge5 Rb2 60.982(7) . .
Rb4 Ge5 Rb2 68.700(6) 1_565 .
Rb4 Ge5 Rb2 170.605(11) 4_565 .
Rb2 Ge5 Rb2 102.704(11) 4 .
Ge5 Ge6 Ge4 64.588(13) 1_545 .
Ge5 Ge6 Ge6 59.297(8) 1_545 4
Ge4 Ge6 Ge6 59.337(8) . 4
Ge5 Ge6 Rb4 74.794(10) 1_545 .
Ge4 Ge6 Rb4 73.208(9) . .
Ge6 Ge6 Rb4 123.822(6) 4 .
Ge5 Ge6 Rb6 137.512(14) 1_545 2_554
Ge4 Ge6 Rb6 147.203(13) . 2_554
Ge6 Ge6 Rb6 106.728(6) 4 2_554
Rb4 Ge6 Rb6 129.299(9) . 2_554
Ge5 Ge6 Rb7 123.159(11) 1_545 .
Ge4 Ge6 Rb7 69.411(12) . .
Ge6 Ge6 Rb7 69.440(5) 4 .
Rb4 Ge6 Rb7 121.080(11) . .
Rb6 Ge6 Rb7 77.918(9) 2_554 .
Ge5 Ge6 Rb2 71.896(10) 1_545 1_545
Ge4 Ge6 Rb2 129.525(13) . 1_545
Ge6 Ge6 Rb2 116.830(6) 4 1_545
Rb4 Ge6 Rb2 71.766(7) . 1_545
Rb6 Ge6 Rb2 83.114(8) 2_554 1_545
Rb7 Ge6 Rb2 161.031(11) . 1_545
Ge5 Ge6 Rb5 138.343(11) 1_545 .
Ge4 Ge6 Rb5 122.427(11) . .
Ge6 Ge6 Rb5 162.346(6) 4 .
Rb4 Ge6 Rb5 69.900(8) . .
Rb6 Ge6 Rb5 61.637(7) 2_554 .
Rb7 Ge6 Rb5 94.255(8) . .
Rb2 Ge6 Rb5 76.564(7) 1_545 .
Ge9 Ge7 Ge10 59.728(10) . .
Ge9 Ge7 Ge8 60.588(10) . .
Ge10 Ge7 Ge8 59.809(10) . .
Ge9 Ge7 Rb7 150.652(14) . 2_565
Ge10 Ge7 Rb7 148.934(14) . 2_565
Ge8 Ge7 Rb7 120.185(13) . 2_565
Ge9 Ge7 Rb6 77.690(10) . 1_565
Ge10 Ge7 Rb6 126.202(11) . 1_565
Ge8 Ge7 Rb6 125.727(11) . 1_565
Rb7 Ge7 Rb6 80.849(10) 2_565 1_565
Ge9 Ge7 Rb6 119.457(11) . .
Ge10 Ge7 Rb6 64.877(9) . .
Ge8 Ge7 Rb6 72.060(9) . .
Rb7 Ge7 Rb6 85.129(10) 2_565 .
Rb6 Ge7 Rb6 161.462(10) 1_565 .
Ge9 Ge7 Rb3 65.486(10) . 2_564
Ge10 Ge7 Rb3 64.423(10) . 2_564
Ge8 Ge7 Rb3 115.790(11) . 2_564
Rb7 Ge7 Rb3 123.961(11) 2_565 2_564
Rb6 Ge7 Rb3 68.962(9) 1_565 2_564
Rb6 Ge7 Rb3 110.087(10) . 2_564
Ge9 Ge7 Rb8 128.684(13) . 2_564
Ge10 Ge7 Rb8 90.302(11) . 2_564
Ge8 Ge7 Rb8 140.263(12) . 2_564
Rb7 Ge7 Rb8 71.703(9) 2_565 2_564
Rb6 Ge7 Rb8 92.452(9) 1_565 2_564
Rb6 Ge7 Rb8 71.548(8) . 2_564
Rb3 Ge7 Rb8 64.019(9) 2_564 2_564
Ge9 Ge7 Rb2 105.366(11) . 2_565
Ge10 Ge7 Rb2 120.607(11) . 2_565
Ge8 Ge7 Rb2 63.479(9) . 2_565
Rb7 Ge7 Rb2 59.169(9) 2_565 2_565
Rb6 Ge7 Rb2 100.209(9) 1_565 2_565
Rb6 Ge7 Rb2 82.698(8) . 2_565
Rb3 Ge7 Rb2 166.654(11) 2_564 2_565
Rb8 Ge7 Rb2 125.948(9) 2_564 2_565
Ge9 Ge7 Rb5 55.687(9) . 2_565
Ge10 Ge7 Rb5 109.833(10) . 2_565
Ge8 Ge7 Rb5 66.901(9) . 2_565
Rb7 Ge7 Rb5 96.277(10) 2_565 2_565
Rb6 Ge7 Rb5 61.089(7) 1_565 2_565
Rb6 Ge7 Rb5 133.070(9) . 2_565
Rb3 Ge7 Rb5 107.601(9) 2_564 2_565
Rb8 Ge7 Rb5 152.820(9) 2_564 2_565
Rb2 Ge7 Rb5 59.337(7) 2_565 2_565
Ge10 Ge8 Ge7 59.993(10) . .
Ge10 Ge8 Ge9 59.347(10) . .
Ge7 Ge8 Ge9 59.255(10) . .
Ge10 Ge8 Rb2 132.399(12) . 2_565
Ge7 Ge8 Rb2 75.848(10) . 2_565
Ge9 Ge8 Rb2 113.126(11) . 2_565
Ge10 Ge8 Rb4 66.365(9) . .
Ge7 Ge8 Rb4 125.875(12) . .
Ge9 Ge8 Rb4 99.273(11) . .
Rb2 Ge8 Rb4 147.533(10) 2_565 .
Ge10 Ge8 Rb3 153.180(12) . .
Ge7 Ge8 Rb3 145.764(13) . .
Ge9 Ge8 Rb3 120.123(12) . .
Rb2 Ge8 Rb3 74.033(8) 2_565 .
Rb4 Ge8 Rb3 88.344(9) . .
Ge10 Ge8 Rb6 63.038(9) . .
Ge7 Ge8 Rb6 67.555(9) . .
Ge9 Ge8 Rb6 114.907(11) . .
Rb2 Ge8 Rb6 85.276(8) 2_565 .
Rb4 Ge8 Rb6 82.891(8) . .
Rb3 Ge8 Rb6 124.970(10) . .
Ge10 Ge8 Rb1 92.076(10) . .
Ge7 Ge8 Rb1 121.829(11) . .
Ge9 Ge8 Rb1 62.602(9) . .
Rb2 Ge8 Rb1 128.204(10) 2_565 .
Rb4 Ge8 Rb1 64.987(7) . .
Rb3 Ge8 Rb1 68.048(8) . .
Rb6 Ge8 Rb1 145.811(10) . .
Ge10 Ge8 Rb5 109.454(11) . 2
Ge7 Ge8 Rb5 126.081(12) . 2
Ge9 Ge8 Rb5 165.010(12) . 2
Rb2 Ge8 Rb5 81.695(8) 2_565 2
Rb4 Ge8 Rb5 66.036(7) . 2
Rb3 Ge8 Rb5 64.631(9) . 2
Rb6 Ge8 Rb5 62.209(7) . 2
Rb1 Ge8 Rb5 110.677(8) . 2
Ge10 Ge8 Rb5 116.520(11) . 2_565
Ge7 Ge8 Rb5 76.040(10) . 2_565
Ge9 Ge8 Rb5 59.365(9) . 2_565
Rb2 Ge8 Rb5 63.782(7) 2_565 2_565
Rb4 Ge8 Rb5 138.767(10) . 2_565
Rb3 Ge8 Rb5 76.319(9) . 2_565
Rb6 Ge8 Rb5 137.028(9) . 2_565
Rb1 Ge8 Rb5 73.781(7) . 2_565
Rb5 Ge8 Rb5 133.696(10) 2 2_565
Ge10 Ge9 Ge7 60.493(11) . .
Ge10 Ge9 Ge8 59.915(10) . .
Ge7 Ge9 Ge8 60.158(10) . .
Ge10 Ge9 Rb5 136.757(13) . 2_565
Ge7 Ge9 Rb5 86.427(11) . 2_565
Ge8 Ge9 Rb5 80.214(10) . 2_565
Ge10 Ge9 Rb4 149.869(13) . 1_565
Ge7 Ge9 Rb4 144.045(13) . 1_565
Ge8 Ge9 Rb4 139.172(12) . 1_565
Rb5 Ge9 Rb4 72.531(8) 2_565 1_565
Ge10 Ge9 Rb1 100.396(11) . .
Ge7 Ge9 Rb1 136.531(12) . .
Ge8 Ge9 Rb1 76.411(10) . .
Rb5 Ge9 Rb1 84.484(9) 2_565 .
Rb4 Ge9 Rb1 71.306(7) 1_565 .
Ge10 Ge9 Rb3 67.754(11) . 2_564
Ge7 Ge9 Rb3 73.164(11) . 2_564
Ge8 Ge9 Rb3 121.671(12) . 2_564
Rb5 Ge9 Rb3 131.578(11) 2_565 2_564
Rb4 Ge9 Rb3 99.146(10) 1_565 2_564
Rb1 Ge9 Rb3 139.319(11) . 2_564
Ge10 Ge9 Rb2 75.302(10) . .
Ge7 Ge9 Rb2 132.133(12) . .
Ge8 Ge9 Rb2 113.174(11) . .
Rb5 Ge9 Rb2 141.281(10) 2_565 .
Rb4 Ge9 Rb2 74.970(8) 1_565 .
Rb1 Ge9 Rb2 65.409(8) . .
Rb3 Ge9 Rb2 73.912(9) 2_564 .
Ge10 Ge9 Rb6 115.161(11) . 1_565
Ge7 Ge9 Rb6 63.540(9) . 1_565
Ge8 Ge9 Rb6 113.990(11) . 1_565
Rb5 Ge9 Rb6 64.534(8) 2_565 1_565
Rb4 Ge9 Rb6 80.968(8) 1_565 1_565
Rb1 Ge9 Rb6 143.560(10) . 1_565
Rb3 Ge9 Rb6 67.056(8) 2_564 1_565
Rb2 Ge9 Rb6 129.607(10) . 1_565
Ge9 Ge10 Ge8 60.738(11) . .
Ge9 Ge10 Ge7 59.779(10) . .
Ge8 Ge10 Ge7 60.198(10) . .
Ge9 Ge10 Rb4 102.771(12) . .
Ge8 Ge10 Rb4 70.769(10) . .
Ge7 Ge10 Rb4 130.434(12) . .
Ge9 Ge10 Rb3 69.441(11) . 2_564
Ge8 Ge10 Rb3 123.876(12) . 2_564
Ge7 Ge10 Rb3 73.717(10) . 2_564
Rb4 Ge10 Rb3 148.197(11) . 2_564
Ge9 Ge10 Rb6 126.869(12) . .
Ge8 Ge10 Rb6 75.834(10) . .
Ge7 Ge10 Rb6 73.103(10) . .
Rb4 Ge10 Rb6 89.108(9) . .
Rb3 Ge10 Rb6 120.723(10) 2_564 .
Ge9 Ge10 Rb5 127.769(13) . .
Ge8 Ge10 Rb5 148.721(12) . .
Ge7 Ge10 Rb5 150.850(13) . .
Rb4 Ge10 Rb5 77.974(8) . .
Rb3 Ge10 Rb5 83.172(10) 2_564 .
Rb6 Ge10 Rb5 105.304(9) . .
Ge9 Ge10 Rb2 65.220(10) . .
Ge8 Ge10 Rb2 106.733(11) . .
Ge7 Ge10 Rb2 122.053(11) . .
Rb4 Ge10 Rb2 77.367(8) . .
Rb3 Ge10 Rb2 71.392(8) 2_564 .
Rb6 Ge10 Rb2 164.167(10) . .
Rb5 Ge10 Rb2 64.149(8) . .
Ge2 Rb1 Ge9 141.621(10) . .
Ge2 Rb1 Ge3 93.131(10) . 2_565
Ge9 Rb1 Ge3 96.747(9) . 2_565
Ge2 Rb1 Ge5 116.505(8) . .
Ge9 Rb1 Ge5 101.743(8) . .
Ge3 Rb1 Ge5 79.814(9) 2_565 .
Ge2 Rb1 Ge4 73.318(9) . .
Ge9 Rb1 Ge4 117.454(9) . .
Ge3 Rb1 Ge4 139.962(9) 2_565 .
Ge5 Rb1 Ge4 73.651(9) . .
Ge2 Rb1 Rb1 56.940(5) . 4
Ge9 Rb1 Rb1 161.378(6) . 4
Ge3 Rb1 Rb1 80.962(6) 2_565 4
Ge5 Rb1 Rb1 59.637(5) . 4
Ge4 Rb1 Rb1 59.884(5) . 4
Ge2 Rb1 Ge8 100.755(8) . .
Ge9 Rb1 Ge8 40.987(6) . .
Ge3 Rb1 Ge8 107.868(9) 2_565 .
Ge5 Rb1 Ge8 141.720(9) . .
Ge4 Rb1 Ge8 111.585(8) . .
Rb1 Rb1 Ge8 157.034(5) 4 .
Ge2 Rb1 Rb2 137.927(10) . .
Ge9 Rb1 Rb2 59.058(7) . .
Ge3 Rb1 Rb2 124.680(9) 2_565 .
Ge5 Rb1 Rb2 61.202(7) . .
Ge4 Rb1 Rb2 65.814(8) . .
Rb1 Rb1 Rb2 107.064(5) 4 .
Ge8 Rb1 Rb2 85.675(7) . .
Ge2 Rb1 Rb4 78.654(8) . .
Ge9 Rb1 Rb4 78.087(7) . .
Ge3 Rb1 Rb4 157.306(10) 2_565 .
Ge5 Rb1 Rb4 122.815(10) . .
Ge4 Rb1 Rb4 57.984(6) . .
Rb1 Rb1 Rb4 110.802(5) 4 .
Ge8 Rb1 Rb4 54.195(6) . .
Rb2 Rb1 Rb4 71.772(7) . .
Ge2 Rb1 Zn1 106.855(8) . 1_565
Ge9 Rb1 Zn1 104.587(8) . 1_565
Ge3 Rb1 Zn1 40.443(8) 2_565 1_565
Ge5 Rb1 Zn1 39.499(8) . 1_565
Ge4 Rb1 Zn1 106.711(9) . 1_565
Rb1 Rb1 Zn1 61.905(4) 4 1_565
Ge8 Rb1 Zn1 137.719(8) . 1_565
Rb2 Rb1 Zn1 94.290(9) . 1_565
Rb4 Rb1 Zn1 162.250(10) . 1_565
Ge2 Rb1 Rb4 152.825(10) . 1_565
Ge9 Rb1 Rb4 54.172(6) . 1_565
Ge3 Rb1 Rb4 60.009(7) 2_565 1_565
Ge5 Rb1 Rb4 58.395(6) . 1_565
Ge4 Rb1 Rb4 123.757(10) . 1_565
Rb1 Rb1 Rb4 110.301(5) 4 1_565
Ge8 Rb1 Rb4 92.216(7) . 1_565
Rb2 Rb1 Rb4 66.256(6) . 1_565
Rb4 Rb1 Rb4 127.678(9) . 1_565
Zn1 Rb1 Rb4 50.605(6) 1_565 1_565
Ge2 Rb1 Zn1 38.520(9) . .
Ge9 Rb1 Zn1 128.371(8) . .
Ge3 Rb1 Zn1 129.810(9) 2_565 .
Ge5 Rb1 Zn1 106.760(8) . .
Ge4 Rb1 Zn1 39.047(8) . .
Rb1 Rb1 Zn1 62.884(4) 4 .
Ge8 Rb1 Zn1 96.687(7) . .
Rb2 Rb1 Zn1 99.659(9) . .
Rb4 Rb1 Zn1 50.298(5) . .
Zn1 Rb1 Zn1 124.755(6) 1_565 .
Rb4 Rb1 Zn1 162.768(10) 1_565 .
Ge8 Rb2 Rb7 95.136(10) 2_564 .
Ge8 Rb2 Ge9 105.419(9) 2_564 .
Rb7 Rb2 Ge9 159.425(11) . .
Ge8 Rb2 Ge6 92.062(9) 2_564 1_565
Rb7 Rb2 Ge6 75.529(10) . 1_565
Ge9 Rb2 Ge6 102.369(9) . 1_565
Ge8 Rb2 Ge7 40.674(6) 2_564 2_564
Rb7 Rb2 Ge7 55.948(8) . 2_564
Ge9 Rb2 Ge7 144.274(9) . 2_564
Ge6 Rb2 Ge7 91.801(8) 1_565 2_564
Ge8 Rb2 Rb1 160.834(9) 2_564 .
Rb7 Rb2 Rb1 103.892(9) . .
Ge9 Rb2 Rb1 55.533(7) . .
Ge6 Rb2 Rb1 90.505(8) 1_565 .
Ge7 Rb2 Rb1 158.180(9) 2_564 .
Ge8 Rb2 Ge5 129.928(10) 2_564 .
Rb7 Rb2 Ge5 68.511(9) . .
Ge9 Rb2 Ge5 96.744(9) . .
Ge6 Rb2 Ge5 38.838(7) 1_565 .
Ge7 Rb2 Ge5 114.041(9) 2_564 .
Rb1 Rb2 Ge5 57.816(7) . .
Ge8 Rb2 Ge10 91.714(8) 2_564 .
Rb7 Rb2 Ge10 142.768(11) . .
Ge9 Rb2 Ge10 39.478(6) . .
Ge6 Rb2 Ge10 140.809(9) 1_565 .
Ge7 Rb2 Ge10 115.441(8) 2_564 .
Rb1 Rb2 Ge10 74.553(7) . .
Ge5 Rb2 Ge10 130.380(10) . .
Ge8 Rb2 Rb5 62.971(7) 2_564 .
Rb7 Rb2 Rb5 97.580(10) . .
Ge9 Rb2 Rb5 92.649(8) . .
Ge6 Rb2 Rb5 153.752(10) 1_565 .
Ge7 Rb2 Rb5 64.304(7) 2_564 .
Rb1 Rb2 Rb5 115.729(8) . .
Ge5 Rb2 Rb5 160.307(10) . .
Ge10 Rb2 Rb5 53.959(7) . .
Ge8 Rb2 Ge4 141.015(10) 2_564 .
Rb7 Rb2 Ge4 56.240(8) . .
Ge9 Rb2 Ge4 105.660(9) . .
Ge6 Rb2 Ge4 103.619(8) 1_565 .
Ge7 Rb2 Ge4 102.483(8) 2_564 .
Rb1 Rb2 Ge4 55.974(7) . .
Ge5 Rb2 Ge4 68.169(8) . .
Ge10 Rb2 Ge4 97.555(8) . .
Rb5 Rb2 Ge4 92.650(8) . .
Ge8 Rb2 Rb3 53.797(7) 2_564 2_564
Rb7 Rb2 Rb3 148.892(10) . 2_564
Ge9 Rb2 Rb3 51.683(7) . 2_564
Ge6 Rb2 Rb3 104.180(9) 1_565 2_564
Ge7 Rb2 Rb3 93.232(8) 2_564 2_564
Rb1 Rb2 Rb3 107.216(8) . 2_564
Ge5 Rb2 Rb3 130.284(10) . 2_564
Ge10 Rb2 Rb3 49.907(7) . 2_564
Rb5 Rb2 Rb3 68.640(8) . 2_564
Ge4 Rb2 Rb3 147.453(9) . 2_564
Ge8 Rb2 Rb4 108.589(8) 2_564 1_565
Rb7 Rb2 Rb4 121.576(10) . 1_565
Ge9 Rb2 Rb4 50.876(6) . 1_565
Ge6 Rb2 Rb4 51.795(6) 1_565 1_565
Ge7 Rb2 Rb4 135.932(8) 2_564 1_565
Rb1 Rb2 Rb4 59.207(6) . 1_565
Ge5 Rb2 Rb4 55.120(6) . 1_565
Ge10 Rb2 Rb4 90.248(7) . 1_565
Rb5 Rb2 Rb4 140.829(8) . 1_565
Ge4 Rb2 Rb4 109.146(8) . 1_565
Rb3 Rb2 Rb4 76.123(7) 2_564 1_565
Ge10 Rb3 Ge9 42.806(7) 2_565 2_565
Ge10 Rb3 Ge8 97.467(9) 2_565 .
Ge9 Rb3 Ge8 106.509(9) 2_565 .
Ge10 Rb3 Ge2 130.218(13) 2_565 .
Ge9 Rb3 Ge2 151.294(11) 2_565 .
Ge8 Rb3 Ge2 102.022(11) . .
Ge10 Rb3 Ge3 167.579(11) 2_565 2
Ge9 Rb3 Ge3 135.428(13) 2_565 2
Ge8 Rb3 Ge3 94.555(9) . 2
Ge2 Rb3 Ge3 43.092(7) . 2
Ge10 Rb3 Ge7 41.860(7) 2_565 2_565
Ge9 Rb3 Ge7 41.350(7) 2_565 2_565
Ge8 Rb3 Ge7 138.362(10) . 2_565
Ge2 Rb3 Ge7 111.913(10) . 2_565
Ge3 Rb3 Ge7 126.686(10) 2 2_565
Ge10 Rb3 Ge1 127.349(11) 2_565 .
Ge9 Rb3 Ge1 116.347(12) 2_565 .
Ge8 Rb3 Ge1 132.712(11) . .
Ge2 Rb3 Ge1 39.429(8) . .
Ge3 Rb3 Ge1 40.235(7) 2 .
Ge7 Rb3 Ge1 88.720(9) 2_565 .
Ge10 Rb3 Rb8 75.957(9) 2_565 .
Ge9 Rb3 Rb8 100.204(10) 2_565 .
Ge8 Rb3 Rb8 131.618(13) . .
Ge2 Rb3 Rb8 56.898(8) . .
Ge3 Rb3 Rb8 93.693(9) 2 .
Ge7 Rb3 Rb8 59.303(8) 2_565 .
Ge1 Rb3 Rb8 59.901(8) . .
Ge10 Rb3 Rb5 127.036(10) 2_565 2
Ge9 Rb3 Rb5 93.955(10) 2_565 2
Ge8 Rb3 Rb5 61.476(8) . 2
Ge2 Rb3 Rb5 102.433(10) . 2
Ge3 Rb3 Rb5 62.167(8) 2 2
Ge7 Rb3 Rb5 128.975(12) 2_565 2
Ge1 Rb3 Rb5 95.416(10) . 2
Rb8 Rb3 Rb5 155.061(10) . 2
Ge10 Rb3 Rb6 93.232(9) 2_565 2
Ge9 Rb3 Rb6 61.844(8) 2_565 2
Ge8 Rb3 Rb6 145.490(12) . 2
Ge2 Rb3 Rb6 95.643(9) . 2
Ge3 Rb3 Rb6 78.461(8) 2 2
Ge7 Rb3 Rb6 54.965(7) 2_565 2
Ge1 Rb3 Rb6 56.310(8) . 2
Rb8 Rb3 Rb6 82.808(9) . 2
Rb5 Rb3 Rb6 85.990(9) 2 2
Ge10 Rb3 Rb1 105.729(11) 2_565 .
Ge9 Rb3 Rb1 146.336(11) 2_565 .
Ge8 Rb3 Rb1 58.491(8) . .
Ge2 Rb3 Rb1 52.183(8) . .
Ge3 Rb3 Rb1 78.024(8) 2 .
Ge7 Rb3 Rb1 128.688(11) 2_565 .
Ge1 Rb3 Rb1 91.608(9) . .
Rb8 Rb3 Rb1 76.977(9) . .
Rb5 Rb3 Rb1 102.075(9) 2 .
Rb6 Rb3 Rb1 147.721(8) 2 .
Ge10 Rb3 Rb2 58.701(7) 2_565 2_565
Ge9 Rb3 Rb2 54.401(7) 2_565 2_565
Ge8 Rb3 Rb2 52.170(6) . 2_565
Ge2 Rb3 Rb2 153.642(11) . 2_565
Ge3 Rb3 Rb2 132.682(10) 2 2_565
Ge7 Rb3 Rb2 90.102(8) 2_565 2_565
Ge1 Rb3 Rb2 162.155(13) . 2_565
Rb8 Rb3 Rb2 133.132(10) . 2_565
Rb5 Rb3 Rb2 71.693(7) 2 2_565
Rb6 Rb3 Rb2 109.231(9) 2 2_565
Rb1 Rb3 Rb2 102.953(8) . 2_565
Ge10 Rb4 Zn1 144.972(10) . .
Ge10 Rb4 Ge9 95.614(9) . 1_545
Zn1 Rb4 Ge9 118.056(10) . 1_545
Ge10 Rb4 Ge8 42.866(7) . .
Zn1 Rb4 Ge8 116.429(10) . .
Ge9 Rb4 Ge8 99.485(9) 1_545 .
Ge10 Rb4 Ge6 105.531(9) . .
Zn1 Rb4 Ge6 73.146(9) . .
Ge9 Rb4 Ge6 110.245(9) 1_545 .
Ge8 Rb4 Ge6 139.427(9) . .
Ge10 Rb4 Ge4 113.616(9) . .
Zn1 Rb4 Ge4 43.152(9) . .
Ge9 Rb4 Ge4 142.096(10) 1_545 .
Ge8 Rb4 Ge4 118.298(10) . .
Ge6 Rb4 Ge4 40.634(7) . .
Ge10 Rb4 Ge5 145.516(10) . 1_545
Zn1 Rb4 Ge5 42.018(8) . 1_545
Ge9 Rb4 Ge5 100.378(9) 1_545 1_545
Ge8 Rb4 Ge5 156.611(10) . 1_545
Ge6 Rb4 Ge5 40.150(7) . 1_545
Ge4 Rb4 Ge5 42.212(8) . 1_545
Ge10 Rb4 Ge3 134.619(9) . 2
Zn1 Rb4 Ge3 42.185(8) . 2
Ge9 Rb4 Ge3 92.025(8) 1_545 2
Ge8 Rb4 Ge3 91.754(8) . 2
Ge6 Rb4 Ge3 113.453(9) . 2
Ge4 Rb4 Ge3 84.348(8) . 2
Ge5 Rb4 Ge3 75.346(8) 1_545 2
Ge10 Rb4 Rb1 77.866(8) . .
Zn1 Rb4 Rb1 67.344(8) . .
Ge9 Rb4 Rb1 157.138(10) 1_545 .
Ge8 Rb4 Rb1 60.818(7) . .
Ge6 Rb4 Rb1 92.616(8) . .
Ge4 Rb4 Rb1 58.159(7) . .
Ge5 Rb4 Rb1 96.974(8) 1_545 .
Ge3 Rb4 Rb1 78.052(7) 2 .
Ge10 Rb4 Rb1 149.897(9) . 1_545
Zn1 Rb4 Rb1 63.778(8) . 1_545
Ge9 Rb4 Rb1 54.522(7) 1_545 1_545
Ge8 Rb4 Rb1 129.893(9) . 1_545
Ge6 Rb4 Rb1 90.373(8) . 1_545
Ge4 Rb4 Rb1 95.185(8) . 1_545
Ge5 Rb4 Rb1 56.408(7) 1_545 1_545
Ge3 Rb4 Rb1 53.368(6) 2 1_545
Rb1 Rb4 Rb1 127.678(9) . 1_545
Ge10 Rb4 Rb5 90.088(8) . 2
Zn1 Rb4 Rb5 102.106(10) . 2
Ge9 Rb4 Rb5 53.130(7) 1_545 2
Ge8 Rb4 Rb5 61.304(7) . 2
Ge6 Rb4 Rb5 158.993(9) . 2
Ge4 Rb4 Rb5 143.790(10) . 2
Ge5 Rb4 Rb5 123.859(9) 1_545 2
Ge3 Rb4 Rb5 60.008(7) 2 2
Rb1 Rb4 Rb5 104.551(8) . 2
Rb1 Rb4 Rb5 69.625(7) 1_545 2
Ge10 Rb4 Rb2 113.833(8) . 1_545
Zn1 Rb4 Rb2 94.869(9) . 1_545
Ge9 Rb4 Rb2 54.153(7) 1_545 1_545
Ge8 Rb4 Rb2 147.208(9) . 1_545
Ge6 Rb4 Rb2 56.441(7) . 1_545
Ge4 Rb4 Rb2 90.817(8) . 1_545
Ge5 Rb4 Rb2 56.179(7) 1_545 1_545
Ge3 Rb4 Rb2 106.789(8) 2 1_545
Rb1 Rb4 Rb2 148.423(8) . 1_545
Rb1 Rb4 Rb2 54.536(6) 1_545 1_545
Rb5 Rb4 Rb2 104.633(7) 2 1_545
Ge9 Rb5 Ge10 128.954(10) 2_564 .
Ge9 Rb5 Ge8 93.629(9) 2_564 2_554
Ge10 Rb5 Ge8 135.257(10) . 2_554
Ge9 Rb5 Ge8 40.422(6) 2_564 2_564
Ge10 Rb5 Ge8 90.560(8) . 2_564
Ge8 Rb5 Ge8 133.698(10) 2_554 2_564
Ge9 Rb5 Rb2 87.726(8) 2_564 .
Ge10 Rb5 Rb2 61.892(7) . .
Ge8 Rb5 Rb2 144.582(10) 2_554 .
Ge8 Rb5 Rb2 53.247(7) 2_564 .
Ge9 Rb5 Ge3 90.610(9) 2_564 .
Ge10 Rb5 Ge3 82.238(9) . .
Ge8 Rb5 Ge3 84.590(8) 2_554 .
Ge8 Rb5 Ge3 98.280(8) 2_564 .
Rb2 Rb5 Ge3 130.814(9) . .
Ge9 Rb5 Rb6 64.426(8) 2_564 2_554
Ge10 Rb5 Rb6 147.193(10) . 2_554
Ge8 Rb5 Rb6 57.088(7) 2_554 2_554
Ge8 Rb5 Rb6 89.237(8) 2_564 2_554
Rb2 Rb5 Rb6 92.530(8) . 2_554
Ge3 Rb5 Rb6 130.201(9) . 2_554
Ge9 Rb5 Rb3 129.933(10) 2_564 2_554
Ge10 Rb5 Rb3 84.426(9) . 2_554
Ge8 Rb5 Rb3 53.892(7) 2_554 2_554
Ge8 Rb5 Rb3 152.036(10) 2_564 2_554
Rb2 Rb5 Rb3 141.512(10) . 2_554
Ge3 Rb5 Rb3 53.805(7) . 2_554
Rb6 Rb5 Rb3 109.610(8) 2_554 2_554
Ge9 Rb5 Ge6 108.127(10) 2_564 .
Ge10 Rb5 Ge6 94.286(9) . .
Ge8 Rb5 Ge6 82.632(8) 2_554 .
Ge8 Rb5 Ge6 103.609(9) 2_564 .
Rb2 Rb5 Ge6 63.503(7) . .
Ge3 Rb5 Ge6 157.880(10) . .
Rb6 Rb5 Ge6 54.088(7) 2_554 .
Rb3 Rb5 Ge6 104.191(8) 2_554 .
Ge9 Rb5 Rb4 54.339(7) 2_564 2_554
Ge10 Rb5 Rb4 138.791(10) . 2_554
Ge8 Rb5 Rb4 52.660(6) 2_554 2_554
Ge8 Rb5 Rb4 90.507(8) 2_564 2_554
Rb2 Rb5 Rb4 142.017(9) . 2_554
Ge3 Rb5 Rb4 56.875(7) . 2_554
Rb6 Rb5 Rb4 74.014(8) 2_554 2_554
Rb3 Rb5 Rb4 75.847(8) 2_554 2_554
Ge6 Rb5 Rb4 125.313(9) . 2_554
Ge9 Rb5 Ge7 37.887(6) 2_564 2_564
Ge10 Rb5 Ge7 115.407(9) . 2_564
Ge8 Rb5 Ge7 106.803(9) 2_554 2_564
Ge8 Rb5 Ge7 37.060(6) 2_564 2_564
Rb2 Rb5 Ge7 56.359(7) . 2_564
Ge3 Rb5 Ge7 126.426(9) . 2_564
Rb6 Rb5 Ge7 53.263(6) 2_554 2_564
Rb3 Rb5 Ge7 160.147(10) 2_554 2_564
Ge6 Rb5 Ge7 74.798(7) . 2_564
Rb4 Rb5 Ge7 88.506(8) 2_554 2_564
Ge9 Rb5 Rb4 151.126(10) 2_564 .
Ge10 Rb5 Rb4 49.979(7) . .
Ge8 Rb5 Rb4 100.330(7) 2_554 .
Ge8 Rb5 Rb4 118.894(8) 2_564 .
Rb2 Rb5 Rb4 66.353(6) . .
Ge3 Rb5 Rb4 115.632(9) . .
Rb6 Rb5 Rb4 102.609(8) 2_554 .
Rb3 Rb5 Rb4 78.033(7) 2_554 .
Ge6 Rb5 Rb4 49.832(6) . .
Rb4 Rb5 Rb4 150.537(7) 2_554 .
Ge7 Rb5 Rb4 113.347(8) 2_564 .
Ge10 Rb6 Ge7 124.421(9) . 1_545
Ge10 Rb6 Ge6 130.185(9) . 2
Ge7 Rb6 Ge6 86.162(8) 1_545 2
Ge10 Rb6 Ge7 42.020(6) . .
Ge7 Rb6 Ge7 161.460(10) 1_545 .
Ge6 Rb6 Ge7 96.703(9) 2 .
Ge10 Rb6 Ge1 98.541(9) . 2_554
Ge7 Rb6 Ge1 89.333(9) 1_545 2_554
Ge6 Rb6 Ge1 122.392(9) 2 2_554
Ge7 Rb6 Ge1 104.276(9) . 2_554
Ge10 Rb6 Ge8 41.128(7) . .
Ge7 Rb6 Ge8 121.559(9) 1_545 .
Ge6 Rb6 Ge8 90.441(8) 2 .
Ge7 Rb6 Ge8 40.385(6) . .
Ge1 Rb6 Ge8 137.631(10) 2_554 .
Ge10 Rb6 Ge9 86.904(8) . 1_545
Ge7 Rb6 Ge9 38.770(6) 1_545 1_545
Ge6 Rb6 Ge9 105.558(9) 2 1_545
Ge7 Rb6 Ge9 123.611(8) . 1_545
Ge1 Rb6 Ge9 105.753(9) 2_554 1_545
Ge8 Rb6 Ge9 87.651(8) . 1_545
Ge10 Rb6 Rb5 91.575(8) . 2
Ge7 Rb6 Rb5 65.647(7) 1_545 2
Ge6 Rb6 Rb5 64.276(8) 2 2
Ge7 Rb6 Rb5 99.049(8) . 2
Ge1 Rb6 Rb5 154.320(10) 2_554 2
Ge8 Rb6 Rb5 60.702(7) . 2
Ge9 Rb6 Rb5 51.041(7) 1_545 2
Ge10 Rb6 Rb3 83.654(9) . 2_554
Ge7 Rb6 Rb3 56.072(7) 1_545 2_554
Ge6 Rb6 Rb3 141.277(9) 2 2_554
Ge7 Rb6 Rb3 121.764(9) . 2_554
Ge1 Rb6 Rb3 56.129(7) 2_554 2_554
Ge8 Rb6 Rb3 115.211(9) . 2_554
Ge9 Rb6 Rb3 51.099(6) 1_545 2_554
Rb5 Rb6 Rb3 102.133(8) 2 2_554
Ge10 Rb6 Rb8 70.746(7) . 2_564
Ge7 Rb6 Rb8 139.404(9) 1_545 2_564
Ge6 Rb6 Rb8 113.115(9) 2 2_564
Ge7 Rb6 Rb8 55.614(7) . 2_564
Ge1 Rb6 Rb8 50.075(8) 2_554 2_564
Ge8 Rb6 Rb8 94.772(8) . 2_564
Ge9 Rb6 Rb8 141.212(10) 1_545 2_564
Rb5 Rb6 Rb8 154.621(9) 2 2_564
Rb3 Rb6 Rb8 94.060(9) 2_554 2_564
Ge10 Rb6 Rb7 172.182(9) . 2
Ge7 Rb6 Rb7 48.241(6) 1_545 2
Ge6 Rb6 Rb7 51.468(7) 2 2
Ge7 Rb6 Rb7 144.051(9) . 2
Ge1 Rb6 Rb7 84.729(8) 2_554 2
Ge8 Rb6 Rb7 137.099(9) . 2
Ge9 Rb6 Rb7 85.370(7) 1_545 2
Rb5 Rb6 Rb7 82.635(7) 2 2
Rb3 Rb6 Rb7 92.399(8) 2_554 2
Rb8 Rb6 Rb7 116.391(7) 2_564 2
Ge10 Rb6 Rb6 127.971(6) . 4_655
Ge7 Rb6 Rb6 99.215(5) 1_545 4_655
Ge6 Rb6 Rb6 73.271(6) 2 4_655
Ge7 Rb6 Rb6 99.149(5) . 4_655
Ge1 Rb6 Rb6 50.931(6) 2_554 4_655
Ge8 Rb6 Rb6 135.162(6) . 4_655
Ge9 Rb6 Rb6 136.604(5) 1_545 4_655
Rb5 Rb6 Rb6 135.287(6) 2 4_655
Rb3 Rb6 Rb6 102.214(5) 2_554 4_655
Rb8 Rb6 Rb6 57.348(4) 2_564 4_655
Rb7 Rb6 Rb6 59.440(5) 2 4_655
Ge7 Rb7 Ge7 114.182(15) 3_464 2_564
Ge7 Rb7 Rb2 64.884(6) 3_464 4
Ge7 Rb7 Rb2 166.405(16) 2_564 4
Ge7 Rb7 Rb2 166.404(16) 3_464 .
Ge7 Rb7 Rb2 64.883(6) 2_564 .
Rb2 Rb7 Rb2 112.542(15) 4 .
Ge7 Rb7 Ge4 119.580(8) 3_464 .
Ge7 Rb7 Ge4 119.580(8) 2_564 .
Rb2 Rb7 Ge4 68.877(8) 4 .
Rb2 Rb7 Ge4 68.878(8) . .
Ge7 Rb7 Ge6 87.572(9) 3_464 4
Ge7 Rb7 Ge6 123.179(14) 2_564 4
Rb2 Rb7 Ge6 70.334(8) 4 4
Rb2 Rb7 Ge6 104.334(11) . 4
Ge4 Rb7 Ge6 40.383(7) . 4
Ge7 Rb7 Ge6 123.180(14) 3_464 .
Ge7 Rb7 Ge6 87.571(9) 2_564 .
Rb2 Rb7 Ge6 104.334(11) 4 .
Rb2 Rb7 Ge6 70.334(8) . .
Ge4 Rb7 Ge6 40.383(7) . .
Ge6 Rb7 Ge6 41.117(10) 4 .
Ge7 Rb7 Rb8 57.380(7) 3_464 1_554
Ge7 Rb7 Rb8 57.380(7) 2_564 1_554
Rb2 Rb7 Rb8 118.089(8) 4 1_554
Rb2 Rb7 Rb8 118.088(8) . 1_554
Ge4 Rb7 Rb8 162.475(16) . 1_554
Ge6 Rb7 Rb8 124.223(13) 4 1_554
Ge6 Rb7 Rb8 124.223(13) . 1_554
Ge7 Rb7 Rb6 50.911(7) 3_464 3_454
Ge7 Rb7 Rb6 102.897(12) 2_564 3_454
Rb2 Rb7 Rb6 86.955(7) 4 3_454
Rb2 Rb7 Rb6 142.429(12) . 3_454
Ge4 Rb7 Rb6 90.961(10) . 3_454
Ge6 Rb7 Rb6 50.614(8) 4 3_454
Ge6 Rb7 Rb6 73.893(10) . 3_454
Rb8 Rb7 Rb6 74.024(9) 1_554 3_454
Ge7 Rb7 Rb6 102.897(12) 3_464 2_554
Ge7 Rb7 Rb6 50.911(8) 2_564 2_554
Rb2 Rb7 Rb6 142.429(12) 4 2_554
Rb2 Rb7 Rb6 86.954(7) . 2_554
Ge4 Rb7 Rb6 90.961(10) . 2_554
Ge6 Rb7 Rb6 73.892(10) 4 2_554
Ge6 Rb7 Rb6 50.615(8) . 2_554
Rb8 Rb7 Rb6 74.024(8) 1_554 2_554
Rb6 Rb7 Rb6 61.121(9) 3_454 2_554
Ge7 Rb7 Rb6 99.089(10) 3_464 2_564
Ge7 Rb7 Rb6 48.891(7) 2_564 2_564
Rb2 Rb7 Rb6 117.522(12) 4 2_564
Rb2 Rb7 Rb6 69.774(7) . 2_564
Ge4 Rb7 Rb6 136.741(10) . 2_564
Ge6 Rb7 Rb6 171.316(8) 4 2_564
Ge6 Rb7 Rb6 130.349(5) . 2_564
Rb8 Rb7 Rb6 56.711(7) 1_554 2_564
Rb6 Rb7 Rb6 130.616(11) 3_454 2_564
Rb6 Rb7 Rb6 99.040(7) 2_554 2_564
Ge7 Rb7 Rb6 48.891(7) 3_464 3_464
Ge7 Rb7 Rb6 99.089(10) 2_564 3_464
Rb2 Rb7 Rb6 69.774(7) 4 3_464
Rb2 Rb7 Rb6 117.522(13) . 3_464
Ge4 Rb7 Rb6 136.741(10) . 3_464
Ge6 Rb7 Rb6 130.350(5) 4 3_464
Ge6 Rb7 Rb6 171.317(8) . 3_464
Rb8 Rb7 Rb6 56.711(7) 1_554 3_464
Rb6 Rb7 Rb6 99.040(7) 3_454 3_464
Rb6 Rb7 Rb6 130.616(11) 2_554 3_464
Rb6 Rb7 Rb6 58.111(8) 2_564 3_464
Ge1 Rb8 Ge2 121.331(14) 1_565 .
Ge1 Rb8 Ge7 106.887(9) 1_565 2_565
Ge2 Rb8 Ge7 109.260(9) . 2_565
Ge1 Rb8 Ge7 106.887(9) 1_565 3_465
Ge2 Rb8 Ge7 109.260(8) . 3_465
Ge7 Rb8 Ge7 101.380(12) 2_565 3_465
Ge1 Rb8 Ge3 40.187(7) 1_565 3_465
Ge2 Rb8 Ge3 86.132(11) . 3_465
Ge7 Rb8 Ge3 142.815(9) 2_565 3_465
Ge7 Rb8 Ge3 105.053(7) 3_465 3_465
Ge1 Rb8 Ge3 40.187(7) 1_565 2_565
Ge2 Rb8 Ge3 86.132(11) . 2_565
Ge7 Rb8 Ge3 105.053(7) 2_565 2_565
Ge7 Rb8 Ge3 142.815(9) 3_465 2_565
Ge3 Rb8 Ge3 40.608(9) 3_465 2_565
Ge1 Rb8 Ge1 159.936(16) 1_565 .
Ge2 Rb8 Ge1 38.605(9) . .
Ge7 Rb8 Ge1 85.428(8) 2_565 .
Ge7 Rb8 Ge1 85.428(8) 3_465 .
Ge3 Rb8 Ge1 122.069(11) 3_465 .
Ge3 Rb8 Ge1 122.069(11) 2_565 .
Ge1 Rb8 Rb3 116.396(9) 1_565 .
Ge2 Rb8 Rb3 56.653(6) . .
Ge7 Rb8 Rb3 56.679(7) 2_565 .
Ge7 Rb8 Rb3 135.313(12) 3_465 .
Ge3 Rb8 Rb3 114.794(11) 3_465 .
Ge3 Rb8 Rb3 81.613(8) 2_565 .
Ge1 Rb8 Rb3 56.939(7) . .
Ge1 Rb8 Rb3 116.396(9) 1_565 4
Ge2 Rb8 Rb3 56.654(6) . 4
Ge7 Rb8 Rb3 135.313(12) 2_565 4
Ge7 Rb8 Rb3 56.678(7) 3_465 4
Ge3 Rb8 Rb3 81.612(8) 3_465 4
Ge3 Rb8 Rb3 114.794(11) 2_565 4
Ge1 Rb8 Rb3 56.940(7) . 4
Rb3 Rb8 Rb3 109.062(12) . 4
Ge1 Rb8 Rb7 111.633(13) 1_565 1_556
Ge2 Rb8 Rb7 127.035(13) . 1_556
Ge7 Rb8 Rb7 50.918(6) 2_565 1_556
Ge7 Rb8 Rb7 50.918(6) 3_465 1_556
Ge3 Rb8 Rb7 141.940(11) 3_465 1_556
Ge3 Rb8 Rb7 141.939(11) 2_565 1_556
Ge1 Rb8 Rb7 88.430(11) . 1_556
Rb3 Rb8 Rb7 100.530(9) . 1_556
Rb3 Rb8 Rb7 100.530(9) 4 1_556
Ge1 Rb8 Rb6 55.537(7) 1_565 2_565
Ge2 Rb8 Rb6 145.768(6) . 2_565
Ge7 Rb8 Rb6 52.838(6) 2_565 2_565
Ge7 Rb8 Rb6 103.347(10) 3_465 2_565
Ge3 Rb8 Rb6 95.399(9) 3_465 2_565
Ge3 Rb8 Rb6 73.719(8) 2_565 2_565
Ge1 Rb8 Rb6 138.195(8) . 2_565
Rb3 Rb8 Rb6 92.559(6) . 2_565
Rb3 Rb8 Rb6 157.440(9) 4 2_565
Rb7 Rb8 Rb6 68.229(9) 1_556 2_565
Ge1 Rb8 Rb6 55.537(7) 1_565 3_465
Ge2 Rb8 Rb6 145.768(6) . 3_465
Ge7 Rb8 Rb6 103.347(10) 2_565 3_465
Ge7 Rb8 Rb6 52.838(6) 3_465 3_465
Ge3 Rb8 Rb6 73.719(8) 3_465 3_465
Ge3 Rb8 Rb6 95.399(9) 2_565 3_465
Ge1 Rb8 Rb6 138.195(8) . 3_465
Rb3 Rb8 Rb6 157.441(9) . 3_465
Rb3 Rb8 Rb6 92.558(6) 4 3_465
Rb7 Rb8 Rb6 68.229(9) 1_556 3_465
Rb6 Rb8 Rb6 65.306(9) 2_565 3_465

loop_
_geom_bond_atom_site_label_1
_geom_bond_atom_site_label_2
_geom_bond_distance
_geom_bond_site_symmetry_2
Ge1 Ge2 2.4794(5) .
Ge1 Ge3 2.5286(4) 3_455
Ge1 Ge3 2.5286(4) 2
Ge1 Rb8 3.4742(5) 1_545
Ge1 Rb3 3.7273(3) .
Ge1 Rb3 3.7274(3) 4
Ge1 Rb6 3.7352(4) 2
Ge1 Rb6 3.7352(4) 3_455
Ge1 Rb8 3.8477(5) .
Ge2 Zn1 2.5848(5) .
Ge2 Ge3 2.6569(4) 3_455
Ge2 Ge3 2.6569(4) 2
Ge2 Rb1 3.4550(4) 4
Ge2 Rb1 3.4551(4) .
Ge2 Rb3 3.6161(3) .
Ge2 Rb3 3.6162(3) 4
Ge2 Rb8 3.6262(5) .
Ge3 Ge1 2.5286(4) 2_554
Ge3 Zn1 2.6452(5) 2_554
Ge3 Ge3 2.6536(5) 4_655
Ge3 Ge2 2.6569(4) 2_554
Ge3 Rb1 3.5524(4) 2_564
Ge3 Rb3 3.6184(4) 2_554
Ge3 Rb8 3.8236(4) 2_564
Ge3 Rb4 3.8340(4) 2_554
Ge3 Rb5 3.9650(4) .
Zn1 Ge5 2.6251(5) 1_545
Zn1 Ge3 2.6452(5) 2
Zn1 Ge3 2.6452(5) 3_455
Zn1 Ge4 2.6615(5) .
Zn1 Rb4 3.4477(3) .
Zn1 Rb4 3.4477(3) 4
Zn1 Rb1 4.0022(4) 4_545
Zn1 Rb1 4.0022(4) 1_545
Zn1 Rb1 4.1353(4) 4
Zn1 Rb1 4.1353(4) .
Ge4 Ge6 2.5505(4) 4
Ge4 Ge6 2.5505(4) .
Ge4 Ge5 2.7236(5) 1_545
Ge4 Rb7 3.6851(5) .
Ge4 Rb4 3.7495(3) .
Ge4 Rb4 3.7495(3) 4
Ge4 Rb1 3.7565(4) 4
Ge4 Rb1 3.7566(4) .
Ge4 Rb2 4.1347(4) 4
Ge4 Rb2 4.1348(4) .
Ge5 Ge6 2.5474(4) 4_565
Ge5 Ge6 2.5474(4) 1_565
Ge5 Zn1 2.6251(5) 1_565
Ge5 Ge4 2.7236(5) 1_565
Ge5 Rb1 3.7288(4) 4
Ge5 Rb1 3.7289(4) .
Ge5 Rb4 3.8125(3) 1_565
Ge5 Rb4 3.8125(3) 4_565
Ge5 Rb2 3.8609(3) 4
Ge5 Rb2 3.8610(3) .
Ge6 Ge5 2.5474(4) 1_545
Ge6 Ge6 2.6014(5) 4
Ge6 Rb4 3.5823(4) .
Ge6 Rb6 3.6597(4) 2_554
Ge6 Rb7 3.7040(5) .
Ge6 Rb2 3.7989(4) 1_545
Ge6 Rb5 4.0707(4) .
Ge7 Ge9 2.5461(4) .
Ge7 Ge10 2.5644(4) .
Ge7 Ge8 2.5697(4) .
Ge7 Rb7 3.4983(3) 2_565
Ge7 Rb6 3.6401(4) 1_565
Ge7 Rb6 3.6656(4) .
Ge7 Rb3 3.6887(4) 2_564
Ge7 Rb8 3.7959(4) 2_564
Ge7 Rb2 3.8231(4) 2_565
Ge7 Rb5 4.1381(4) 2_565
Ge8 Ge10 2.5597(4) .
Ge8 Ge9 2.5807(4) .
Ge8 Rb2 3.5279(4) 2_565
Ge8 Rb4 3.5527(4) .
Ge8 Rb3 3.6043(4) .
Ge8 Rb6 3.7732(4) .
Ge8 Rb1 3.8245(4) .
Ge8 Rb5 3.9197(4) 2
Ge8 Rb5 3.9222(4) 2_565
Ge9 Ge10 2.5448(4) .
Ge9 Rb5 3.4246(4) 2_565
Ge9 Rb4 3.4781(3) 1_565
Ge9 Rb1 3.4933(4) .
Ge9 Rb3 3.5065(4) 2_564
Ge9 Rb2 3.6341(4) .
Ge9 Rb6 3.9725(4) 1_565
Ge10 Rb4 3.4470(4) .
Ge10 Rb3 3.4663(4) 2_564
Ge10 Rb6 3.4686(4) .
Ge10 Rb5 3.5492(4) .
Ge10 Rb2 3.8717(4) .
Rb1 Ge3 3.5524(4) 2_565
Rb1 Rb1 3.7696(5) 4
Rb1 Rb2 3.8528(4) .
Rb1 Rb4 3.9697(3) .
Rb1 Zn1 4.0022(4) 1_565
Rb1 Rb4 4.0634(3) 1_565
Rb2 Ge8 3.5278(4) 2_564
Rb2 Rb7 3.6257(4) .
Rb2 Ge6 3.7990(4) 1_565
Rb2 Ge7 3.8231(4) 2_564
Rb2 Rb5 3.9501(4) .
Rb2 Rb3 4.2942(4) 2_564
Rb2 Rb4 4.3299(4) 1_565
Rb3 Ge10 3.4663(4) 2_565
Rb3 Ge9 3.5066(4) 2_565
Rb3 Ge3 3.6184(4) 2
Rb3 Ge7 3.6887(4) 2_565
Rb3 Rb8 3.9683(4) .
Rb3 Rb5 4.0310(5) 2
Rb3 Rb6 4.1493(5) 2
Rb3 Rb2 4.2943(4) 2_565
Rb4 Ge9 3.4780(4) 1_545
Rb4 Ge5 3.8125(3) 1_545
Rb4 Ge3 3.8340(4) 2
Rb4 Rb1 4.0635(3) 1_545
Rb4 Rb5 4.0833(4) 2
Rb4 Rb2 4.3299(4) 1_545
Rb5 Ge9 3.4246(4) 2_564
Rb5 Ge8 3.9196(4) 2_554
Rb5 Ge8 3.9222(4) 2_564
Rb5 Rb6 3.9761(4) 2_554
Rb5 Rb3 4.0309(5) 2_554
Rb5 Rb4 4.0833(4) 2_554
Rb5 Ge7 4.1381(4) 2_564
Rb6 Ge7 3.6401(4) 1_545
Rb6 Ge6 3.6596(4) 2
Rb6 Ge1 3.7352(4) 2_554
Rb6 Ge9 3.9726(4) 1_545
Rb6 Rb5 3.9762(4) 2
Rb6 Rb3 4.1493(5) 2_554
Rb6 Rb8 4.3632(4) 2_564
Rb6 Rb7 4.6301(5) 2
Rb6 Rb6 4.7083(5) 4_655
Rb7 Ge7 3.4984(3) 3_464
Rb7 Ge7 3.4984(3) 2_564
Rb7 Rb2 3.6257(4) 4
Rb7 Ge6 3.7039(5) 4
Rb7 Rb8 4.2789(6) 1_554
Rb7 Rb6 4.6301(5) 3_454
Rb7 Rb6 4.6301(5) 2_554
Rb7 Rb6 4.8474(5) 2_564
Rb7 Rb6 4.8474(5) 3_464
Rb8 Ge1 3.4743(5) 1_565
Rb8 Ge7 3.7959(4) 2_565
Rb8 Ge7 3.7959(4) 3_465
Rb8 Ge3 3.8235(4) 3_465
Rb8 Ge3 3.8235(4) 2_565
Rb8 Rb3 3.9683(4) 4
Rb8 Rb7 4.2789(6) 1_556
Rb8 Rb6 4.3632(4) 2_565
Rb8 Rb6 4.3632(4) 3_465
